data_7150763
loop_
_publ_author_name
'Liu, Xu-Guang'
'Wei, Yin'
'Shi, Min'

_publ_section_title
;
 The reaction of acyl cyanides with &#x201C;Huisgen zwitterion&#x201D;:
 an interesting rearrangement involving ester group migration between
 oxygen and nitrogen atoms
;
_journal_issue 22
_journal_name_full 'Organic &amp; Biomolecular Chemistry'
_journal_page_first 4708
_journal_page_last 4714
_journal_paper_doi 10.1039/b913196e
_journal_volume 7
_journal_year 2009
_chemical_formula_sum 'C19 H25 N3 O7'
_chemical_formula_weight 407.42
_chemical_name_systematic
;
?
;
_space_group_IT_number 2
_symmetry_cell_setting triclinic
_symmetry_space_group_name_Hall '-P 1'
_symmetry_space_group_name_H-M 'P -1'
_atom_sites_solution_hydrogens geom
_atom_sites_solution_primary direct
_atom_sites_solution_secondary difmap
_audit_creation_method SHELXL-97
_cell_angle_alpha 99.071(3)
_cell_angle_beta 102.604(3)
_cell_angle_gamma 106.451(3)
_cell_formula_units_Z 2
_cell_length_a 7.5749(13)
_cell_length_b 12.355(2)
_cell_length_c 12.896(2)
_cell_measurement_reflns_used 1163
_cell_measurement_temperature 293(2)
_cell_measurement_theta_max 46.283
_cell_measurement_theta_min 5.396
_cell_volume 1098.1(3)
_computing_cell_refinement 'Bruker SMART'
_computing_data_collection 'Bruker SMART'
_computing_data_reduction 'Bruker SHELXTL'
_computing_molecular_graphics 'Bruker SHELXTL'
_computing_publication_material 'Bruker SHELXTL'
_computing_structure_refinement 'SHELXL-97 (Sheldrick, 1997)'
_computing_structure_solution 'SHELXS-97 (Sheldrick, 1990)'
_diffrn_ambient_temperature 293(2)
_diffrn_measured_fraction_theta_full 0.982
_diffrn_measured_fraction_theta_max 0.982
_diffrn_measurement_device_type 'CCD area detector'
_diffrn_measurement_method 'phi and omega scans'
_diffrn_radiation_monochromator graphite
_diffrn_radiation_source 'fine-focus sealed tube'
_diffrn_radiation_type MoK\a
_diffrn_radiation_wavelength 0.71073
_diffrn_reflns_av_R_equivalents 0.1019
_diffrn_reflns_av_sigmaI/netI 0.0998
_diffrn_reflns_limit_h_max 9
_diffrn_reflns_limit_h_min -8
_diffrn_reflns_limit_k_max 15
_diffrn_reflns_limit_k_min -14
_diffrn_reflns_limit_l_max 15
_diffrn_reflns_limit_l_min -15
_diffrn_reflns_number 6074
_diffrn_reflns_theta_full 26.00
_diffrn_reflns_theta_max 26.00
_diffrn_reflns_theta_min 1.66
_exptl_absorpt_coefficient_mu 0.095
_exptl_absorpt_correction_T_max 1.0000
_exptl_absorpt_correction_T_min 0.7488
_exptl_absorpt_correction_type empirical
_exptl_absorpt_process_details sadabs
_exptl_crystal_colour yellow
_exptl_crystal_density_diffrn 1.232
_exptl_crystal_density_method 'not measured'
_exptl_crystal_description prismatic
_exptl_crystal_F_000 432
_exptl_crystal_size_max 0.450
_exptl_crystal_size_mid 0.423
_exptl_crystal_size_min 0.351
_refine_diff_density_max 0.250
_refine_diff_density_min -0.163
_refine_diff_density_rms 0.037
_refine_ls_extinction_coef 0.011(2)
_refine_ls_extinction_expression Fc^*^=kFc[1+0.001xFc^2^\l^3^/sin(2\q)]^-1/4^
_refine_ls_extinction_method SHELXL
_refine_ls_goodness_of_fit_ref 0.850
_refine_ls_hydrogen_treatment constr
_refine_ls_matrix_type full
_refine_ls_number_parameters 291
_refine_ls_number_reflns 4247
_refine_ls_number_restraints 2
_refine_ls_restrained_S_all 0.854
_refine_ls_R_factor_all 0.1196
_refine_ls_R_factor_gt 0.0579
_refine_ls_shift/su_max 0.002
_refine_ls_shift/su_mean 0.000
_refine_ls_structure_factor_coef Fsqd
_refine_ls_weighting_details 'calc w=1/[\s^2^(Fo^2^)+(0.0593P)^2^+0.0000P] where P=(Fo^2^+2Fc^2^)/3'
_refine_ls_weighting_scheme calc
_refine_ls_wR_factor_gt 0.1325
_refine_ls_wR_factor_ref 0.1559
_reflns_number_gt 1967
_reflns_number_total 4247
_reflns_threshold_expression >2sigma(I)
_cod_data_source_file b913196e.txt
_cod_data_source_block cd29130
_cod_depositor_comments
;
The following automatic conversions were performed:
'_symmetry_cell_setting' value 'Triclinic' changed to 'triclinic'
according to '/home/saulius/struct/CIF-dictionaries/cif_core.dic'
dictionary named 'cif_core.dic' version 2.4.1 from 2010-06-29.

Automatic conversion script
Id: cif_fix_enum 1527 2010-12-29 10:47:43Z saulius 
;
_cod_original_sg_symbol_H-M P-1
_cod_database_code 7150763

loop_
_symmetry_equiv_pos_as_xyz
'x, y, z'
'-x, -y, -z'

loop_
_atom_site_label
_atom_site_type_symbol
_atom_site_fract_x
_atom_site_fract_y
_atom_site_fract_z
_atom_site_U_iso_or_equiv
_atom_site_adp_type
_atom_site_occupancy
_atom_site_symmetry_multiplicity
_atom_site_calc_flag
_atom_site_refinement_flags
_atom_site_disorder_assembly
_atom_site_disorder_group
O1 O 0.0125(3) 0.42701(16) 0.17637(14) 0.0715(6) Uani 1 1 d . . .
O2 O -0.2989(2) 0.49136(17) 0.12165(14) 0.0744(6) Uani 1 1 d . . .
O3 O -0.3744(3) 0.63977(17) 0.25994(15) 0.0777(6) Uani 1 1 d . . .
O4 O 0.0900(3) 0.86202(18) 0.78617(16) 0.0804(6) Uani 1 1 d . . .
O5 O 0.2172(3) 0.99461(18) 0.6997(2) 0.0957(7) Uani 1 1 d . . .
O6 O -0.0775(3) 0.9607(2) 0.7222(2) 0.1110(8) Uani 1 1 d . B .
O7 O 0.3436(3) 0.85538(17) 0.90050(15) 0.0842(6) Uani 1 1 d . . .
N1 N 0.1529(3) 0.73401(19) 0.62147(18) 0.0646(6) Uani 1 1 d . . .
N2 N 0.2875(3) 0.76224(19) 0.72288(17) 0.0661(6) Uani 1 1 d . . .
N3 N 0.4993(4) 0.6139(3) 0.5893(2) 0.1186(12) Uani 1 1 d . . .
C1 C 0.1074(3) 0.5474(2) 0.36104(19) 0.0567(7) Uani 1 1 d . . .
H1 H 0.2146 0.5250 0.3821 0.068 Uiso 1 1 calc R . .
C2 C -0.0122(4) 0.5045(2) 0.2553(2) 0.0570(7) Uani 1 1 d . . .
C3 C -0.1734(4) 0.5370(2) 0.2243(2) 0.0591(7) Uani 1 1 d . . .
C4 C -0.2142(3) 0.6136(2) 0.2997(2) 0.0583(7) Uani 1 1 d . . .
C5 C -0.0961(3) 0.6562(2) 0.4053(2) 0.0589(7) Uani 1 1 d . . .
H5 H -0.1249 0.7061 0.4560 0.071 Uiso 1 1 calc R . .
C6 C 0.0657(3) 0.6242(2) 0.43529(19) 0.0533(6) Uani 1 1 d . . .
C7 C 0.1922(3) 0.6689(2) 0.5483(2) 0.0548(7) Uani 1 1 d . . .
C8 C 0.3633(5) 0.6381(3) 0.5738(2) 0.0721(8) Uani 1 1 d . . .
C9 C 0.1745(4) 0.3901(2) 0.2045(2) 0.0757(8) Uani 1 1 d . . .
H9A H 0.2895 0.4551 0.2200 0.114 Uiso 1 1 calc R . .
H9B H 0.1704 0.3316 0.1446 0.114 Uiso 1 1 calc R . .
H9C H 0.1728 0.3586 0.2679 0.114 Uiso 1 1 calc R . .
C10 C -0.2379(4) 0.5406(3) 0.0378(2) 0.0917(10) Uani 1 1 d . . .
H10A H -0.2236 0.6217 0.0531 0.138 Uiso 1 1 calc R . .
H10B H -0.3315 0.5019 -0.0312 0.138 Uiso 1 1 calc R . .
H10C H -0.1173 0.5314 0.0350 0.138 Uiso 1 1 calc R . .
C11 C -0.4244(4) 0.7181(3) 0.3321(3) 0.0886(10) Uani 1 1 d . . .
H11A H -0.4310 0.6910 0.3973 0.133 Uiso 1 1 calc R . .
H11B H -0.5467 0.7226 0.2969 0.133 Uiso 1 1 calc R . .
H11C H -0.3291 0.7937 0.3506 0.133 Uiso 1 1 calc R . .
C12 C 0.2484(4) 0.8251(3) 0.7973(3) 0.0713(8) Uani 1 1 d . . .
C13 C 0.0895(5) 0.9460(3) 0.7315(3) 0.0734(8) Uani 1 1 d . . .
C14 C -0.1151(6) 1.0518(4) 0.6726(5) 0.1199(14) Uani 1 1 d D . .
H14 H 0.0146 1.1065 0.6871 0.144 Uiso 1 1 calc R A 1
C15 C -0.169(4) 1.0119(14) 0.5555(10) 0.129(8) Uani 0.335(18) 1 d PD B 1
H15A H -0.2856 0.9472 0.5322 0.194 Uiso 0.335(18) 1 calc PR B 1
H15B H -0.0690 0.9884 0.5341 0.194 Uiso 0.335(18) 1 calc PR B 1
H15C H -0.1871 1.0736 0.5223 0.194 Uiso 0.335(18) 1 calc PR B 1
C16 C -0.209(5) 1.125(3) 0.725(3) 0.23(2) Uani 0.335(18) 1 d P B 1
H16A H -0.2169 1.1851 0.6864 0.329 Uiso 0.335(18) 1 calc PR B 1
H16B H -0.1357 1.1600 0.7994 0.329 Uiso 0.335(18) 1 calc PR B 1
H16C H -0.3356 1.0786 0.7223 0.329 Uiso 0.335(18) 1 calc PR B 1
C15' C -0.314(2) 0.9982(10) 0.5938(13) 0.218(7) Uani 0.665(18) 1 d PD B 2
H15D H -0.3116 0.9424 0.5336 0.327 Uiso 0.665(18) 1 calc PR B 2
H15E H -0.3549 1.0578 0.5670 0.327 Uiso 0.665(18) 1 calc PR B 2
H15F H -0.4015 0.9602 0.6309 0.327 Uiso 0.665(18) 1 calc PR B 2
C16' C -0.121(2) 1.1341(8) 0.7643(13) 0.160(5) Uani 0.665(18) 1 d P B 2
H16D H -0.2049 1.0940 0.8022 0.240 Uiso 0.665(18) 1 calc PR B 2
H16E H -0.1676 1.1922 0.7381 0.240 Uiso 0.665(18) 1 calc PR B 2
H16F H 0.0055 1.1704 0.8133 0.240 Uiso 0.665(18) 1 calc PR B 2
C17 C 0.4924(5) 0.8049(3) 0.9368(2) 0.0845(10) Uani 1 1 d . . .
H17 H 0.4594 0.7271 0.8905 0.101 Uiso 1 1 calc R . .
C18 C 0.6785(6) 0.8799(3) 0.9303(3) 0.1195(13) Uani 1 1 d . . .
H18A H 0.6709 0.8835 0.8557 0.179 Uiso 1 1 calc R . .
H18B H 0.7769 0.8484 0.9570 0.179 Uiso 1 1 calc R . .
H18C H 0.7083 0.9566 0.9741 0.179 Uiso 1 1 calc R . .
C19 C 0.4868(6) 0.7963(3) 1.0513(3) 0.1281(14) Uani 1 1 d . . .
H19A H 0.5100 0.8720 1.0950 0.192 Uiso 1 1 calc R . .
H19B H 0.5836 0.7655 1.0824 0.192 Uiso 1 1 calc R . .
H19C H 0.3631 0.7458 1.0494 0.192 Uiso 1 1 calc R . .

loop_
_atom_site_aniso_label
_atom_site_aniso_U_11
_atom_site_aniso_U_22
_atom_site_aniso_U_33
_atom_site_aniso_U_23
_atom_site_aniso_U_13
_atom_site_aniso_U_12
O1 0.0794(13) 0.0812(13) 0.0484(11) 0.0038(10) 0.0074(9) 0.0318(11)
O2 0.0700(12) 0.0904(14) 0.0439(10) 0.0111(10) -0.0021(9) 0.0137(10)
O3 0.0693(12) 0.0950(15) 0.0668(13) 0.0177(11) 0.0069(10) 0.0340(11)
O4 0.0929(15) 0.0813(14) 0.0760(14) 0.0275(12) 0.0292(11) 0.0331(12)
O5 0.0839(15) 0.0887(16) 0.1194(19) 0.0330(14) 0.0421(14) 0.0207(12)
O6 0.1041(18) 0.130(2) 0.138(2) 0.0609(18) 0.0564(15) 0.0642(16)
O7 0.1195(16) 0.0774(14) 0.0489(12) -0.0033(10) 0.0075(11) 0.0441(12)
N1 0.0686(14) 0.0659(15) 0.0491(13) 0.0058(12) 0.0068(11) 0.0181(12)
N2 0.0815(15) 0.0656(15) 0.0424(13) 0.0028(11) 0.0058(12) 0.0250(12)
N3 0.109(2) 0.177(3) 0.0639(18) -0.0069(18) -0.0078(16) 0.082(2)
C1 0.0574(15) 0.0625(17) 0.0462(15) 0.0167(14) 0.0084(13) 0.0159(13)
C2 0.0678(17) 0.0560(17) 0.0400(14) 0.0104(13) 0.0103(13) 0.0135(14)
C3 0.0592(16) 0.0645(18) 0.0437(15) 0.0157(14) 0.0055(13) 0.0103(14)
C4 0.0533(16) 0.0666(18) 0.0528(16) 0.0195(14) 0.0079(13) 0.0186(14)
C5 0.0591(16) 0.0649(18) 0.0513(16) 0.0144(14) 0.0148(13) 0.0183(13)
C6 0.0556(15) 0.0525(16) 0.0424(14) 0.0124(13) 0.0079(12) 0.0074(13)
C7 0.0626(17) 0.0514(16) 0.0456(15) 0.0144(13) 0.0095(13) 0.0139(13)
C8 0.078(2) 0.091(2) 0.0373(15) 0.0018(14) 0.0013(14) 0.0300(18)
C9 0.089(2) 0.079(2) 0.0611(17) 0.0109(16) 0.0195(16) 0.0345(17)
C10 0.097(2) 0.125(3) 0.0500(17) 0.0304(19) 0.0087(16) 0.037(2)
C11 0.072(2) 0.106(3) 0.095(2) 0.024(2) 0.0256(18) 0.0391(18)
C12 0.084(2) 0.0633(19) 0.061(2) 0.0092(16) 0.0098(16) 0.0278(17)
C13 0.075(2) 0.071(2) 0.069(2) 0.0060(17) 0.0194(17) 0.0238(18)
C14 0.106(3) 0.130(4) 0.160(5) 0.066(4) 0.043(3) 0.071(3)
C15 0.164(17) 0.163(13) 0.088(10) 0.049(9) 0.026(9) 0.090(12)
C16 0.30(3) 0.38(5) 0.23(3) 0.18(3) 0.17(3) 0.31(4)
C15' 0.222(14) 0.270(12) 0.158(10) 0.008(9) -0.018(10) 0.149(11)
C16' 0.225(12) 0.078(6) 0.197(11) 0.044(6) 0.058(10) 0.072(6)
C17 0.127(3) 0.071(2) 0.0498(17) 0.0015(15) -0.0013(18) 0.050(2)
C18 0.128(3) 0.112(3) 0.116(3) 0.000(3) 0.025(3) 0.057(3)
C19 0.202(4) 0.127(3) 0.060(2) 0.018(2) 0.021(2) 0.075(3)

loop_
_atom_type_symbol
_atom_type_description
_atom_type_scat_dispersion_real
_atom_type_scat_dispersion_imag
_atom_type_scat_source
C C 0.0033 0.0016 'International Tables Vol C Tables 4.2.6.8 and 6.1.1.4'
H H 0.0000 0.0000 'International Tables Vol C Tables 4.2.6.8 and 6.1.1.4'
N N 0.0061 0.0033 'International Tables Vol C Tables 4.2.6.8 and 6.1.1.4'
O O 0.0106 0.0060 'International Tables Vol C Tables 4.2.6.8 and 6.1.1.4'

loop_
_geom_angle_atom_site_label_1
_geom_angle_atom_site_label_2
_geom_angle_atom_site_label_3
_geom_angle
_geom_angle_site_symmetry_1
_geom_angle_site_symmetry_3
_geom_angle_publ_flag
C2 O1 C9 117.4(2) . . ?
C3 O2 C10 115.1(2) . . ?
C4 O3 C11 117.7(2) . . ?
C13 O4 C12 116.2(2) . . ?
C13 O6 C14 118.9(3) . . ?
C12 O7 C17 118.5(2) . . ?
C7 N1 N2 111.8(2) . . ?
C12 N2 N1 112.7(2) . . ?
C2 C1 C6 119.4(2) . . ?
C2 C1 H1 120.3 . . ?
C6 C1 H1 120.3 . . ?
O1 C2 C1 124.5(2) . . ?
O1 C2 C3 115.3(2) . . ?
C1 C2 C3 120.2(3) . . ?
O2 C3 C2 121.2(3) . . ?
O2 C3 C4 118.9(2) . . ?
C2 C3 C4 119.8(2) . . ?
O3 C4 C5 125.2(3) . . ?
O3 C4 C3 114.6(2) . . ?
C5 C4 C3 120.2(2) . . ?
C4 C5 C6 119.6(3) . . ?
C4 C5 H5 120.2 . . ?
C6 C5 H5 120.2 . . ?
C5 C6 C1 120.7(2) . . ?
C5 C6 C7 119.9(2) . . ?
C1 C6 C7 119.4(2) . . ?
N1 C7 C8 120.7(2) . . ?
N1 C7 C6 121.6(2) . . ?
C8 C7 C6 117.8(2) . . ?
N3 C8 C7 176.8(3) . . ?
O1 C9 H9A 109.5 . . ?
O1 C9 H9B 109.5 . . ?
H9A C9 H9B 109.5 . . ?
O1 C9 H9C 109.5 . . ?
H9A C9 H9C 109.5 . . ?
H9B C9 H9C 109.5 . . ?
O2 C10 H10A 109.5 . . ?
O2 C10 H10B 109.5 . . ?
H10A C10 H10B 109.5 . . ?
O2 C10 H10C 109.5 . . ?
H10A C10 H10C 109.5 . . ?
H10B C10 H10C 109.5 . . ?
O3 C11 H11A 109.5 . . ?
O3 C11 H11B 109.5 . . ?
H11A C11 H11B 109.5 . . ?
O3 C11 H11C 109.5 . . ?
H11A C11 H11C 109.5 . . ?
H11B C11 H11C 109.5 . . ?
N2 C12 O7 124.5(3) . . ?
N2 C12 O4 127.0(3) . . ?
O7 C12 O4 108.2(3) . . ?
O5 C13 O6 128.7(3) . . ?
O5 C13 O4 125.0(3) . . ?
O6 C13 O4 106.3(3) . . ?
C15 C14 O6 109.2(7) . . ?
C15 C14 C16' 146.2(8) . . ?
O6 C14 C16' 102.6(6) . . ?
C15 C14 C16 120.6(13) . . ?
O6 C14 C16 118.3(12) . . ?
C16' C14 C16 28.3(14) . . ?
C15 C14 C15' 51.4(7) . . ?
O6 C14 C15' 105.9(6) . . ?
C16' C14 C15' 109.1(7) . . ?
C16 C14 C15' 81.8(13) . . ?
C15 C14 H14 101.6 . . ?
O6 C14 H14 101.6 . . ?
C16' C14 H14 82.7 . . ?
C16 C14 H14 101.6 . . ?
C15' C14 H14 146.6 . . ?
C14 C15 H15A 109.5 . . ?
C14 C15 H15B 109.5 . . ?
C14 C15 H15C 109.5 . . ?
C14 C16 H16A 109.5 . . ?
C14 C16 H16B 109.5 . . ?
C14 C16 H16C 109.5 . . ?
C14 C15' H15D 109.5 . . ?
C14 C15' H15E 109.5 . . ?
H15D C15' H15E 109.5 . . ?
C14 C15' H15F 109.5 . . ?
H15D C15' H15F 109.5 . . ?
H15E C15' H15F 109.5 . . ?
C14 C16' H16D 109.5 . . ?
C14 C16' H16E 109.5 . . ?
H16D C16' H16E 109.5 . . ?
C14 C16' H16F 109.5 . . ?
H16D C16' H16F 109.5 . . ?
H16E C16' H16F 109.5 . . ?
O7 C17 C18 109.6(3) . . ?
O7 C17 C19 103.9(3) . . ?
C18 C17 C19 113.8(3) . . ?
O7 C17 H17 109.8 . . ?
C18 C17 H17 109.8 . . ?
C19 C17 H17 109.8 . . ?
C17 C18 H18A 109.5 . . ?
C17 C18 H18B 109.5 . . ?
H18A C18 H18B 109.5 . . ?
C17 C18 H18C 109.5 . . ?
H18A C18 H18C 109.5 . . ?
H18B C18 H18C 109.5 . . ?
C17 C19 H19A 109.5 . . ?
C17 C19 H19B 109.5 . . ?
H19A C19 H19B 109.5 . . ?
C17 C19 H19C 109.5 . . ?
H19A C19 H19C 109.5 . . ?
H19B C19 H19C 109.5 . . ?

loop_
_geom_bond_atom_site_label_1
_geom_bond_atom_site_label_2
_geom_bond_distance
_geom_bond_site_symmetry_2
_geom_bond_publ_flag
O1 C2 1.365(3) . ?
O1 C9 1.421(3) . ?
O2 C3 1.373(3) . ?
O2 C10 1.420(3) . ?
O3 C4 1.357(3) . ?
O3 C11 1.422(3) . ?
O4 C13 1.344(4) . ?
O4 C12 1.387(3) . ?
O5 C13 1.177(3) . ?
O6 C13 1.311(3) . ?
O6 C14 1.445(4) . ?
O7 C12 1.305(3) . ?
O7 C17 1.463(3) . ?
N1 C7 1.282(3) . ?
N1 N2 1.395(3) . ?
N2 C12 1.277(3) . ?
N3 C8 1.137(3) . ?
C1 C2 1.386(3) . ?
C1 C6 1.390(3) . ?
C1 H1 0.9300 . ?
C2 C3 1.389(3) . ?
C3 C4 1.393(4) . ?
C4 C5 1.382(3) . ?
C5 C6 1.387(3) . ?
C5 H5 0.9300 . ?
C6 C7 1.478(3) . ?
C7 C8 1.438(4) . ?
C9 H9A 0.9600 . ?
C9 H9B 0.9600 . ?
C9 H9C 0.9600 . ?
C10 H10A 0.9600 . ?
C10 H10B 0.9600 . ?
C10 H10C 0.9600 . ?
C11 H11A 0.9600 . ?
C11 H11B 0.9600 . ?
C11 H11C 0.9600 . ?
C14 C15 1.439(12) . ?
C14 C16' 1.450(13) . ?
C14 C16 1.47(3) . ?
C14 C15' 1.515(11) . ?
C14 H14 0.9800 . ?
C15 H15A 0.9600 . ?
C15 H15B 0.9600 . ?
C15 H15C 0.9600 . ?
C16 H16A 0.9600 . ?
C16 H16B 0.9600 . ?
C16 H16C 0.9600 . ?
C15' H15D 0.9600 . ?
C15' H15E 0.9600 . ?
C15' H15F 0.9600 . ?
C16' H16D 0.9600 . ?
C16' H16E 0.9600 . ?
C16' H16F 0.9600 . ?
C17 C18 1.479(4) . ?
C17 C19 1.506(4) . ?
C17 H17 0.9800 . ?
C18 H18A 0.9600 . ?
C18 H18B 0.9600 . ?
C18 H18C 0.9600 . ?
C19 H19A 0.9600 . ?
C19 H19B 0.9600 . ?
C19 H19C 0.9600 . ?

loop_
_geom_torsion_atom_site_label_1
_geom_torsion_atom_site_label_2
_geom_torsion_atom_site_label_3
_geom_torsion_atom_site_label_4
_geom_torsion
_geom_torsion_site_symmetry_1
_geom_torsion_site_symmetry_2
_geom_torsion_site_symmetry_3
_geom_torsion_site_symmetry_4
_geom_torsion_publ_flag
C7 N1 N2 C12 -178.6(2) . . . . ?
C9 O1 C2 C1 -1.4(4) . . . . ?
C9 O1 C2 C3 -179.3(2) . . . . ?
C6 C1 C2 O1 -178.6(2) . . . . ?
C6 C1 C2 C3 -0.8(4) . . . . ?
C10 O2 C3 C2 -78.5(3) . . . . ?
C10 O2 C3 C4 104.2(3) . . . . ?
O1 C2 C3 O2 1.2(3) . . . . ?
C1 C2 C3 O2 -176.8(2) . . . . ?
O1 C2 C3 C4 178.5(2) . . . . ?
C1 C2 C3 C4 0.4(4) . . . . ?
C11 O3 C4 C5 0.7(4) . . . . ?
C11 O3 C4 C3 -179.6(2) . . . . ?
O2 C3 C4 O3 -3.2(3) . . . . ?
C2 C3 C4 O3 179.5(2) . . . . ?
O2 C3 C4 C5 176.6(2) . . . . ?
C2 C3 C4 C5 -0.7(4) . . . . ?
O3 C4 C5 C6 -178.9(2) . . . . ?
C3 C4 C5 C6 1.4(4) . . . . ?
C4 C5 C6 C1 -1.7(4) . . . . ?
C4 C5 C6 C7 -179.6(2) . . . . ?
C2 C1 C6 C5 1.4(4) . . . . ?
C2 C1 C6 C7 179.3(2) . . . . ?
N2 N1 C7 C8 -3.0(4) . . . . ?
N2 N1 C7 C6 177.7(2) . . . . ?
C5 C6 C7 N1 2.4(4) . . . . ?
C1 C6 C7 N1 -175.5(2) . . . . ?
C5 C6 C7 C8 -176.8(2) . . . . ?
C1 C6 C7 C8 5.2(3) . . . . ?
N1 C7 C8 N3 -145(6) . . . . ?
C6 C7 C8 N3 35(6) . . . . ?
N1 N2 C12 O7 174.4(2) . . . . ?
N1 N2 C12 O4 1.9(4) . . . . ?
C17 O7 C12 N2 -6.8(5) . . . . ?
C17 O7 C12 O4 166.9(2) . . . . ?
C13 O4 C12 N2 -73.4(4) . . . . ?
C13 O4 C12 O7 113.1(3) . . . . ?
C14 O6 C13 O5 -3.9(5) . . . . ?
C14 O6 C13 O4 176.0(3) . . . . ?
C12 O4 C13 O5 -5.4(4) . . . . ?
C12 O4 C13 O6 174.7(2) . . . . ?
C13 O6 C14 C15 81.0(12) . . . . ?
C13 O6 C14 C16' -110.8(7) . . . . ?
C13 O6 C14 C16 -135.9(18) . . . . ?
C13 O6 C14 C15' 134.9(9) . . . . ?
C12 O7 C17 C18 90.7(3) . . . . ?
C12 O7 C17 C19 -147.3(3) . . . . ?
